data_7203177
loop_
_publ_author_name
'Kuczek, Marian'
'Bryndal, Iwona'
'Lis, Tadeusz'

_publ_section_title
;
 4-Nitrophenyl phosphoric acid and its four different potassium salts:
 a solid state structure and kinetic study
;
_journal_issue 2
_journal_name_full CrystEngComm
_journal_page_first 150
_journal_paper_doi 10.1039/b515789g
_journal_volume 8
_journal_year 2006
_chemical_formula_moiety 'C6 H6 N O6 P'
_chemical_formula_sum 'C6 H6 N O6 P'
_chemical_formula_weight 219.09
_chemical_name_common '4-NITROPHENYL PHOSPHORIC ACID'
_chemical_name_systematic
;
4-NITROPHENYL PHOSPHORIC ACID
;
_space_group_IT_number 4
_symmetry_cell_setting monoclinic
_symmetry_space_group_name_Hall 'P 2yb'
_symmetry_space_group_name_H-M 'P 1 21 1'
_atom_sites_solution_hydrogens difmap
_atom_sites_solution_primary direct
_atom_sites_solution_secondary difmap
_audit_creation_method SHELXL-97
_cell_angle_alpha 90.00
_cell_angle_beta 102.31(3)
_cell_angle_gamma 90.00
_cell_formula_units_Z 2
_cell_length_a 5.370(3)
_cell_length_b 6.213(3)
_cell_length_c 12.481(4)
_cell_measurement_reflns_used 11729
_cell_measurement_temperature 100(2)
_cell_measurement_theta_max 34.97
_cell_measurement_theta_min 3.68
_cell_volume 406.8(3)
_computing_cell_refinement 'CrysAlis RED (Oxford Diffraction, Poland Sp. z o.o)'
_computing_data_collection 'CrysAlis CCD (Oxford Diffraction, Poland Sp. z o.o)'
_computing_data_reduction 'CrysAlis RED (Oxford Diffraction, Poland Sp. z o.o)'
_computing_molecular_graphics 'SHELXL-NT V5.1, Bruker AXS 1999'
_computing_publication_material 'SHELXL-97 (Sheldrick, 1997)'
_computing_structure_refinement 'SHELXL-97 (Sheldrick, 1997)'
_computing_structure_solution 'SHELXS-97 (Sheldrick, 1990)'
_diffrn_ambient_temperature 100(2)
_diffrn_measured_fraction_theta_full 0.982
_diffrn_measured_fraction_theta_max 0.982
_diffrn_measurement_device_type 'KUMA KM4CCD \k-geometry diffractometr'
_diffrn_measurement_method \w
_diffrn_radiation_monochromator graphite
_diffrn_radiation_source 'fine-focus sealed tube'
_diffrn_radiation_type MoK\a
_diffrn_radiation_wavelength 0.71073
_diffrn_reflns_av_R_equivalents 0.0239
_diffrn_reflns_av_sigmaI/netI 0.0209
_diffrn_reflns_limit_h_max 8
_diffrn_reflns_limit_h_min -7
_diffrn_reflns_limit_k_max 10
_diffrn_reflns_limit_k_min -9
_diffrn_reflns_limit_l_max 20
_diffrn_reflns_limit_l_min -20
_diffrn_reflns_number 6544
_diffrn_reflns_theta_full 34.97
_diffrn_reflns_theta_max 34.97
_diffrn_reflns_theta_min 3.68
_exptl_absorpt_coefficient_mu 0.343
_exptl_absorpt_correction_type none
_exptl_crystal_colour COLOURLESS
_exptl_crystal_density_diffrn 1.788
_exptl_crystal_density_method 'not measured'
_exptl_crystal_description PLATE
_exptl_crystal_F_000 224
_exptl_crystal_size_max 0.12
_exptl_crystal_size_mid 0.10
_exptl_crystal_size_min 0.08
_refine_diff_density_max 0.551
_refine_diff_density_min -0.226
_refine_diff_density_rms 0.074
_refine_ls_abs_structure_details 'Flack H D (1983), Acta Cryst. A39, 876-881'
_refine_ls_abs_structure_Flack 0.01(6)
_refine_ls_extinction_method none
_refine_ls_goodness_of_fit_ref 1.072
_refine_ls_hydrogen_treatment refall
_refine_ls_matrix_type full
_refine_ls_number_parameters 151
_refine_ls_number_reflns 3040
_refine_ls_number_restraints 1
_refine_ls_restrained_S_all 1.072
_refine_ls_R_factor_all 0.0279
_refine_ls_R_factor_gt 0.0268
_refine_ls_shift/su_max 0.001
_refine_ls_shift/su_mean 0.000
_refine_ls_structure_factor_coef Fsqd
_refine_ls_weighting_details 'calc w=1/[\s^2^(Fo^2^)+(0.0511P)^2^+0.0000P] where P=(Fo^2^+2Fc^2^)/3'
_refine_ls_weighting_scheme calc
_refine_ls_wR_factor_gt 0.0691
_refine_ls_wR_factor_ref 0.0698
_reflns_number_gt 2938
_reflns_number_total 3040
_reflns_threshold_expression >2sigma(I)
_cod_data_source_file b515789g.txt
_cod_data_source_block 1
_cod_depositor_comments
;
The following automatic conversions were performed:
'_symmetry_cell_setting' value 'MONOCLINIC' changed to 'monoclinic'
according to '/home/saulius/struct/CIF-dictionaries/cif_core.dic'
dictionary named 'cif_core.dic' version 2.4.1 from 2010-06-29.

Automatic conversion script
Id: cif_fix_enum 1527 2010-12-29 10:47:43Z saulius 
;
_cod_original_sg_symbol_H-M 'P 21'
_cod_database_code 7203177

loop_
_symmetry_equiv_pos_as_xyz
'x, y, z'
'-x, y+1/2, -z'

loop_
_atom_site_label
_atom_site_type_symbol
_atom_site_fract_x
_atom_site_fract_y
_atom_site_fract_z
_atom_site_U_iso_or_equiv
_atom_site_adp_type
_atom_site_occupancy
_atom_site_symmetry_multiplicity
_atom_site_calc_flag
_atom_site_refinement_flags
_atom_site_disorder_assembly
_atom_site_disorder_group
P P 0.57971(4) 0.68363(5) 0.401296(19) 0.00947(6) Uani 1 1 d . . .
O1 O 0.47597(16) 0.62639(13) 0.27669(6) 0.01280(14) Uani 1 1 d . . .
O2 O 0.70417(16) 0.90393(14) 0.39183(7) 0.01374(14) Uani 1 1 d . . .
H2O H 0.692(4) 0.985(5) 0.437(2) 0.037(6) Uiso 1 1 d . . .
O4 O 0.79505(15) 0.52123(14) 0.44756(7) 0.01451(15) Uani 1 1 d . . .
H4O H 0.741(5) 0.406(5) 0.486(2) 0.048(7) Uiso 1 1 d . . .
O3 O 0.37526(13) 0.68651(16) 0.46628(6) 0.01197(12) Uani 1 1 d . . .
C1 C 0.38810(19) 0.42100(17) 0.24055(8) 0.01107(16) Uani 1 1 d . . .
C2 C 0.4964(2) 0.32778(18) 0.16026(8) 0.01226(17) Uani 1 1 d . . .
H2 H 0.628(3) 0.401(4) 0.1348(15) 0.024(5) Uiso 1 1 d . . .
C3 C 0.4037(2) 0.13081(17) 0.11614(9) 0.01206(17) Uani 1 1 d . . .
H3 H 0.460(4) 0.055(4) 0.0595(16) 0.030(5) Uiso 1 1 d . . .
C4 C 0.20623(19) 0.03464(17) 0.15450(8) 0.01064(16) Uani 1 1 d . . .
C5 C 0.1003(2) 0.12516(18) 0.23623(9) 0.01253(17) Uani 1 1 d . . .
H5 H -0.030(4) 0.056(4) 0.2554(15) 0.026(5) Uiso 1 1 d . . .
C6 C 0.1919(2) 0.32306(18) 0.27965(9) 0.01274(17) Uani 1 1 d . . .
H6 H 0.129(4) 0.397(4) 0.3340(17) 0.027(5) Uiso 1 1 d . . .
N N 0.10036(17) -0.16952(16) 0.10506(8) 0.01284(15) Uani 1 1 d . . .
O5 O 0.19843(17) -0.25239(15) 0.03484(7) 0.01749(16) Uani 1 1 d . . .
O6 O -0.08104(18) -0.24863(16) 0.13699(8) 0.02041(17) Uani 1 1 d . . .

loop_
_atom_site_aniso_label
_atom_site_aniso_U_11
_atom_site_aniso_U_22
_atom_site_aniso_U_33
_atom_site_aniso_U_23
_atom_site_aniso_U_13
_atom_site_aniso_U_12
P 0.01060(9) 0.00824(10) 0.01014(10) -0.00041(9) 0.00350(7) -0.00098(8)
O1 0.0188(3) 0.0093(3) 0.0100(3) -0.0010(2) 0.0024(3) -0.0028(2)
O2 0.0178(3) 0.0101(3) 0.0151(3) -0.0028(3) 0.0075(3) -0.0042(3)
O4 0.0117(3) 0.0142(4) 0.0186(3) 0.0045(3) 0.0053(3) 0.0019(3)
O3 0.0123(3) 0.0106(3) 0.0147(3) -0.0003(3) 0.0066(2) -0.0006(3)
C1 0.0128(4) 0.0096(4) 0.0106(4) -0.0001(3) 0.0020(3) -0.0008(3)
C2 0.0142(4) 0.0119(4) 0.0113(4) -0.0005(3) 0.0039(3) -0.0018(3)
C3 0.0127(4) 0.0118(4) 0.0124(4) -0.0019(3) 0.0043(3) -0.0012(3)
C4 0.0116(4) 0.0092(4) 0.0106(4) -0.0008(3) 0.0013(3) -0.0009(3)
C5 0.0126(4) 0.0124(4) 0.0134(4) -0.0006(3) 0.0045(3) -0.0016(3)
C6 0.0140(4) 0.0124(4) 0.0131(4) -0.0013(3) 0.0057(3) -0.0012(3)
N 0.0134(4) 0.0108(4) 0.0136(4) -0.0010(3) 0.0011(3) -0.0012(3)
O5 0.0210(4) 0.0163(4) 0.0156(3) -0.0050(3) 0.0049(3) -0.0011(3)
O6 0.0190(4) 0.0172(4) 0.0263(4) -0.0038(3) 0.0078(3) -0.0083(3)

loop_
_atom_type_symbol
_atom_type_description
_atom_type_scat_dispersion_real
_atom_type_scat_dispersion_imag
_atom_type_scat_source
C C 0.0033 0.0016 'International Tables Vol C Tables 4.2.6.8 and 6.1.1.4'
H H 0.0000 0.0000 'International Tables Vol C Tables 4.2.6.8 and 6.1.1.4'
N N 0.0061 0.0033 'International Tables Vol C Tables 4.2.6.8 and 6.1.1.4'
O O 0.0106 0.0060 'International Tables Vol C Tables 4.2.6.8 and 6.1.1.4'
P P 0.1023 0.0942 'International Tables Vol C Tables 4.2.6.8 and 6.1.1.4'

loop_
_geom_angle_atom_site_label_1
_geom_angle_atom_site_label_2
_geom_angle_atom_site_label_3
_geom_angle
_geom_angle_site_symmetry_1
_geom_angle_site_symmetry_3
_geom_angle_publ_flag
O3 P O2 114.30(5) . . ?
O3 P O4 112.38(5) . . ?
O2 P O4 107.81(6) . . ?
O3 P O1 113.03(5) . . ?
O2 P O1 101.12(5) . . ?
O4 P O1 107.41(5) . . ?
C1 O1 P 123.15(7) . . ?
P O2 H2O 115(2) . . ?
P O4 H4O 113.5(17) . . ?
C2 C1 C6 122.38(10) . . ?
C2 C1 O1 116.63(9) . . ?
C6 C1 O1 120.89(9) . . ?
C1 C2 C3 118.93(10) . . ?
C1 C2 H2 119.8(13) . . ?
C3 C2 H2 121.2(13) . . ?
C4 C3 C2 118.54(10) . . ?
C4 C3 H3 115.6(14) . . ?
C2 C3 H3 125.8(14) . . ?
C3 C4 C5 122.80(10) . . ?
C3 C4 N 118.81(9) . . ?
C5 C4 N 118.38(9) . . ?
C4 C5 C6 118.56(10) . . ?
C4 C5 H5 118.0(14) . . ?
C6 C5 H5 123.3(14) . . ?
C5 C6 C1 118.77(10) . . ?
C5 C6 H6 124.2(13) . . ?
C1 C6 H6 117.1(13) . . ?
O5 N O6 123.58(11) . . ?
O5 N C4 118.35(9) . . ?
O6 N C4 118.06(9) . . ?

loop_
_geom_bond_atom_site_label_1
_geom_bond_atom_site_label_2
_geom_bond_distance
_geom_bond_site_symmetry_2
_geom_bond_publ_flag
P O3 1.4977(9) . ?
P O2 1.5387(11) . ?
P O4 1.5505(10) . ?
P O1 1.5768(10) . ?
O1 C1 1.4014(14) . ?
O2 H2O 0.77(3) . ?
O4 H4O 0.94(3) . ?
C1 C2 1.3878(15) . ?
C1 C6 1.3919(15) . ?
C2 C3 1.3899(16) . ?
C2 H2 0.95(2) . ?
C3 C4 1.3880(15) . ?
C3 H3 0.95(2) . ?
C4 C5 1.3885(15) . ?
C4 N 1.4708(15) . ?
C5 C6 1.3906(17) . ?
C5 H5 0.90(2) . ?
C6 H6 0.94(2) . ?
N O5 1.2278(13) . ?
N O6 1.2308(13) . ?

loop_
_geom_hbond_atom_site_label_D
_geom_hbond_atom_site_label_H
_geom_hbond_atom_site_label_A
_geom_hbond_distance_DH
_geom_hbond_distance_HA
_geom_hbond_distance_DA
_geom_hbond_angle_DHA
_geom_hbond_site_symmetry_A
O2 H2O O3 0.77(3) 1.83(3) 2.5928(14) 173(2) 2_656
O4 H4O O3 0.94(3) 1.66(3) 2.5956(15) 171(3) 2_646
C3 H3 O5 0.95(2) 2.35(2) 2.7269(18) 102.8(15) .
C5 H5 O6 0.90(2) 2.38(2) 2.7132(18) 101.9(15) .

loop_
_geom_torsion_atom_site_label_1
_geom_torsion_atom_site_label_2
_geom_torsion_atom_site_label_3
_geom_torsion_atom_site_label_4
_geom_torsion
_geom_torsion_site_symmetry_1
_geom_torsion_site_symmetry_2
_geom_torsion_site_symmetry_3
_geom_torsion_site_symmetry_4
_geom_torsion_publ_flag
O2 P O1 C1 167.42(8) . . . . ?
O3 P O1 C1 -69.95(9) . . . . ?
O4 P O1 C1 54.57(9) . . . . ?
P O1 C1 C2 -126.67(9) . . . . ?
P O1 C1 C6 56.82(12) . . . . ?
O1 C1 C2 C3 -175.60(9) . . . . ?
O1 C1 C6 C5 175.96(10) . . . . ?
N C4 C3 C2 177.58(9) . . . . ?
N C4 C5 C6 -177.08(9) . . . . ?
C3 C4 N O5 3.19(14) . . . . ?
C5 C4 N O5 -178.11(10) . . . . ?
C3 C4 N O6 -177.26(10) . . . . ?
C5 C4 N O6 1.44(14) . . . . ?
C6 C1 C2 C3 0.86(16) . . . . ?
C1 C2 C3 C4 -0.16(15) . . . . ?
C2 C3 C4 C5 -1.06(16) . . . . ?
C3 C4 C5 C6 1.56(16) . . . . ?
H2O O2 P O1 144.0(19) . . . . ?
H4O O4 P O1 -98.5(18) . . . . ?

loop_
_cod_related_entry_id
_cod_related_entry_database
_cod_related_entry_code
1 ChemSpider 369
